data_7028901
loop_
_publ_author_name
'Streubel, Rainer'
'Kyri, Andreas Wolfgang'
'Duan, Lili'
'Schnakenburg, Gregor'

_publ_section_title
;
 Synthesis of Li/OR phosphinidenoid complexes: on the evidence for
 intramolecular O-Li donation and the effect of cation encapsulation.
;
_journal_issue 5
_journal_name_full 'Dalton transactions (Cambridge, England : 2003)'
_journal_page_first 2088
_journal_page_last 2097
_journal_paper_doi 10.1039/c3dt52269e
_journal_volume 43
_journal_year 2014
_chemical_formula_moiety 'C33 H34 Li O11 P W'
_chemical_formula_sum 'C33 H34 Li O11 P W'
_chemical_formula_weight 828.36
_chemical_name_systematic
; 
 ? 
;
_space_group_IT_number 14
_symmetry_cell_setting monoclinic
_symmetry_space_group_name_Hall '-P 2ybc'
_symmetry_space_group_name_H-M 'P 1 21/c 1'
_atom_sites_solution_hydrogens geom
_atom_sites_solution_primary direct
_atom_sites_solution_secondary difmap
_audit_creation_method SHELXL-97
_cell_angle_alpha 90.00
_cell_angle_beta 103.504(4)
_cell_angle_gamma 90.00
_cell_formula_units_Z 4
_cell_length_a 10.5214(5)
_cell_length_b 15.6233(5)
_cell_length_c 21.1388(10)
_cell_measurement_reflns_used 9034
_cell_measurement_temperature 123(2)
_cell_measurement_theta_max 28.36
_cell_measurement_theta_min 2.75
_cell_volume 3378.7(3)
_computing_cell_refinement 'STOE X-AREA'
_computing_data_collection 'STOE X-AREA'
_computing_data_reduction 'STOE X-RED'
_computing_molecular_graphics 'DIAMOND (Brandenburg, 1999)'
_computing_publication_material 'SHELXL97 (Sheldrick, 1997)'
_computing_structure_refinement 'SHELXL-97 (Sheldrick, 1997)'
_computing_structure_solution 'SHELXS-97 (Sheldrick, 1990)'
_diffrn_ambient_temperature 123(2)
_diffrn_detector 'image plate (34 cm diameter)'
_diffrn_detector_area_resol_mean 6.67
_diffrn_detector_type STOE
_diffrn_measured_fraction_theta_full 0.997
_diffrn_measured_fraction_theta_max 0.997
_diffrn_measurement_details ' 360 frames, detector distance = 100 mm'
_diffrn_measurement_device '2-circle goniometer'
_diffrn_measurement_device_type 'STOE IPDS 2T'
_diffrn_measurement_method 'rotation method'
_diffrn_radiation_collimation '0.5 mm diameter, monocapillary'
_diffrn_radiation_monochromator 'plane graphite'
_diffrn_radiation_polarisn_norm 0
_diffrn_radiation_type 'Mo K\a'
_diffrn_radiation_wavelength 0.71073
_diffrn_reflns_av_R_equivalents 0.0590
_diffrn_reflns_av_sigmaI/netI 0.1392
_diffrn_reflns_limit_h_max 12
_diffrn_reflns_limit_h_min -12
_diffrn_reflns_limit_k_max 19
_diffrn_reflns_limit_k_min -19
_diffrn_reflns_limit_l_max 26
_diffrn_reflns_limit_l_min -26
_diffrn_reflns_number 63603
_diffrn_reflns_theta_full 26.00
_diffrn_reflns_theta_max 26.00
_diffrn_reflns_theta_min 2.61
_diffrn_source 'sealed X-ray tube, 12 x 0.4 mm long-fine focus'
_diffrn_source_current 45
_diffrn_source_power 2.25
_diffrn_source_voltage 50
_exptl_absorpt_coefficient_mu 3.524
_exptl_absorpt_correction_T_max 0.8164
_exptl_absorpt_correction_T_min 0.6199
_exptl_absorpt_correction_type integration
_exptl_absorpt_process_details 'STOE XRed'
_exptl_crystal_colour yellow
_exptl_crystal_density_diffrn 1.628
_exptl_crystal_density_method 'not measured'
_exptl_crystal_description plate
_exptl_crystal_F_000 1648
_exptl_crystal_size_max 0.15
_exptl_crystal_size_mid 0.12
_exptl_crystal_size_min 0.06
_refine_diff_density_max 2.166
_refine_diff_density_min -1.339
_refine_diff_density_rms 0.121
_refine_ls_extinction_method none
_refine_ls_goodness_of_fit_ref 0.849
_refine_ls_hydrogen_treatment constr
_refine_ls_matrix_type full
_refine_ls_number_parameters 535
_refine_ls_number_reflns 42056
_refine_ls_number_restraints 248
_refine_ls_restrained_S_all 0.848
_refine_ls_R_factor_all 0.1134
_refine_ls_R_factor_gt 0.0640
_refine_ls_shift/su_max 0.000
_refine_ls_shift/su_mean 0.000
_refine_ls_structure_factor_coef Fsqd
_refine_ls_weighting_details 'calc w=1/[\s^2^(Fo^2^)+(0.0877P)^2^+0.0000P] where P=(Fo^2^+2Fc^2^)/3'
_refine_ls_weighting_scheme calc
_refine_ls_wR_factor_gt 0.1500
_refine_ls_wR_factor_ref 0.1641
_reflns_number_gt 23299
_reflns_number_total 6625
_reflns_threshold_expression >2sigma(I)
_cod_data_source_file c3dt52269e.txt
_cod_data_source_block GSTR296
_cod_depositor_comments
;
The following automatic conversions were performed:

'_exptl_absorpt_correction_type' value 'Integration' changed to
'integration' according to
/usr/data/users/saulius/automatic-downloads/current/RSC/lib/dictionaries/cif_core.dic
dictionary named 'cif_core.dic' version 2.4.2 from 2011-04-26.

Automatic conversion script
Id: cif_fix_values 2281 2013-09-26 08:29:07Z andrius 
;
_cod_original_sg_symbol_H-M 'P 21/c'
_cod_database_code 7028901

loop_
_symmetry_equiv_pos_as_xyz
'x, y, z'
'-x, y+1/2, -z+1/2'
'-x, -y, -z'
'x, -y-1/2, z-1/2'

loop_
_atom_site_label
_atom_site_type_symbol
_atom_site_fract_x
_atom_site_fract_y
_atom_site_fract_z
_atom_site_U_iso_or_equiv
_atom_site_adp_type
_atom_site_occupancy
_atom_site_symmetry_multiplicity
_atom_site_calc_flag
_atom_site_refinement_flags
_atom_site_disorder_assembly
_atom_site_disorder_group
C1 C 0.2243(4) 0.2992(3) 0.4427(2) 0.0303(10) Uani 1 1 d . A .
C2 C 0.1444(5) 0.2611(3) 0.4883(2) 0.0350(10) Uani 1 1 d . . .
C3 C 0.0294(5) 0.2162(3) 0.4657(3) 0.0418(12) Uani 1 1 d . . .
H3A H -0.0010 0.2070 0.4202 0.050 Uiso 1 1 calc R . .
C4 C -0.0420(6) 0.1847(4) 0.5075(3) 0.0524(14) Uani 1 1 d . . .
H4A H -0.1204 0.1536 0.4911 0.063 Uiso 1 1 calc R . .
C5 C 0.0012(6) 0.1985(4) 0.5735(3) 0.0571(16) Uani 1 1 d . . .
H5A H -0.0470 0.1761 0.6025 0.068 Uiso 1 1 calc R . .
C6 C 0.1127(6) 0.2441(4) 0.5972(3) 0.0550(15) Uani 1 1 d . . .
H6A H 0.1413 0.2544 0.6426 0.066 Uiso 1 1 calc R . .
C7 C 0.1842(5) 0.2753(4) 0.5546(2) 0.0446(12) Uani 1 1 d . . .
H7A H 0.2618 0.3070 0.5713 0.053 Uiso 1 1 calc R . .
C8 C 0.3701(5) 0.3024(3) 0.4772(2) 0.0315(10) Uani 1 1 d . . .
C9 C 0.4392(5) 0.2272(3) 0.4924(2) 0.0371(11) Uani 1 1 d . . .
H9A H 0.3938 0.1745 0.4823 0.044 Uiso 1 1 calc R . .
C10 C 0.5710(5) 0.2247(4) 0.5214(2) 0.0434(13) Uani 1 1 d . . .
H10A H 0.6149 0.1714 0.5304 0.052 Uiso 1 1 calc R . .
C11 C 0.6377(5) 0.2999(4) 0.5370(3) 0.0542(15) Uani 1 1 d . . .
H11A H 0.7292 0.2996 0.5553 0.065 Uiso 1 1 calc R . .
C12 C 0.5710(7) 0.3747(4) 0.5259(3) 0.0660(19) Uani 1 1 d . . .
H12A H 0.6154 0.4269 0.5394 0.079 Uiso 1 1 calc R . .
C13 C 0.4383(6) 0.3765(3) 0.4952(3) 0.0555(16) Uani 1 1 d . . .
H13A H 0.3946 0.4299 0.4867 0.067 Uiso 1 1 calc R . .
C14 C 0.1697(4) 0.3879(3) 0.4181(2) 0.0324(10) Uani 1 1 d . . .
C15 C 0.0626(5) 0.4242(4) 0.4339(3) 0.0470(13) Uani 1 1 d . . .
H15A H 0.0193 0.3938 0.4617 0.056 Uiso 1 1 calc R . .
C16 C 0.0153(6) 0.5042(4) 0.4105(3) 0.0556(15) Uani 1 1 d . . .
H16A H -0.0577 0.5283 0.4234 0.067 Uiso 1 1 calc R . .
C17 C 0.0737(5) 0.5483(3) 0.3689(3) 0.0510(14) Uani 1 1 d . . .
H17A H 0.0405 0.6023 0.3521 0.061 Uiso 1 1 calc R . .
C18 C 0.1800(6) 0.5137(3) 0.3521(3) 0.0455(13) Uani 1 1 d . . .
H18A H 0.2204 0.5434 0.3228 0.055 Uiso 1 1 calc R . .
C19 C 0.2292(5) 0.4358(3) 0.3774(2) 0.0398(10) Uani 1 1 d . . .
H19A H 0.3060 0.4141 0.3667 0.048 Uiso 1 1 calc R . .
C20 C 0.0340(6) 0.3104(4) 0.2723(3) 0.0572(16) Uani 1 1 d . . .
H20A H 0.1134 0.3221 0.2570 0.069 Uiso 1 1 calc R . .
H20B H 0.0011 0.3639 0.2866 0.069 Uiso 1 1 calc R . .
H20C H -0.0327 0.2856 0.2367 0.069 Uiso 1 1 calc R . .
C29 C 0.2253(4) -0.0636(4) 0.3518(2) 0.0393(10) Uani 1 1 d . . .
C30 C 0.2211(5) 0.0844(3) 0.2733(3) 0.0377(11) Uani 1 1 d . . .
C31 C 0.0167(5) 0.0599(4) 0.3421(2) 0.0452(12) Uani 1 1 d . . .
C32 C 0.2136(5) 0.0432(3) 0.4627(3) 0.0421(12) Uani 1 1 d . . .
C33 C 0.4175(5) 0.0659(4) 0.3916(2) 0.0433(11) Uani 1 1 d . . .
Li Li 0.4431(8) 0.2981(5) 0.2977(4) 0.0387(18) Uani 1 1 d . . .
O1 O 0.0630(3) 0.2523(2) 0.32469(15) 0.0400(8) Uani 1 1 d . A .
O2 O 0.3070(3) 0.2652(2) 0.33085(15) 0.0347(7) Uani 1 1 d . A .
O7 O 0.2308(3) -0.1356(2) 0.34104(17) 0.0427(8) Uani 1 1 d . . .
O8 O 0.2245(4) 0.0961(2) 0.22020(17) 0.0500(9) Uani 1 1 d . . .
O9 O -0.0940(3) 0.0582(3) 0.3279(2) 0.0605(10) Uani 1 1 d . . .
O10 O 0.2130(4) 0.0305(3) 0.5157(2) 0.0595(11) Uani 1 1 d . . .
O11 O 0.5278(3) 0.0653(3) 0.40334(19) 0.0578(10) Uani 1 1 d . . .
P P 0.21017(13) 0.22759(7) 0.36546(7) 0.0313(2) Uani 1 1 d . . .
W W 0.216734(19) 0.062488(13) 0.367266(10) 0.03327(6) Uani 1 1 d . A .
O3 O 0.5883(6) 0.2126(4) 0.2930(3) 0.0402(16) Uani 0.574(7) 1 d PU A 1
O4 O 0.5943(7) 0.3640(5) 0.3557(3) 0.0534(19) Uani 0.574(7) 1 d PU A 1
C22 C 0.7179(14) 0.3251(9) 0.3558(6) 0.060(3) Uani 0.574(7) 1 d PU A 1
H22A H 0.7824 0.3384 0.3968 0.072 Uiso 0.574(7) 1 calc PR A 1
H22B H 0.7519 0.3468 0.3189 0.072 Uiso 0.574(7) 1 calc PR A 1
O5 O 0.4076(7) 0.4314(4) 0.2593(4) 0.0481(17) Uani 0.574(7) 1 d PU A 1
C24 C 0.5271(11) 0.4741(7) 0.2734(6) 0.049(2) Uani 0.574(7) 1 d PDU A 1
H24A H 0.5144 0.5362 0.2649 0.059 Uiso 0.574(7) 1 calc PR A 1
H24B H 0.5854 0.4515 0.2467 0.059 Uiso 0.574(7) 1 calc PR A 1
C25 C 0.3655(15) 0.4293(14) 0.1960(10) 0.053(3) Uani 0.574(7) 1 d PDU A 1
H25A H 0.3849 0.4854 0.1786 0.064 Uiso 0.574(7) 1 calc PR A 1
H25B H 0.2692 0.4232 0.1859 0.064 Uiso 0.574(7) 1 calc PR A 1
C26 C 0.4193(9) 0.3604(7) 0.1594(4) 0.045(2) Uani 0.574(7) 1 d PDU A 1
H26A H 0.3660 0.3554 0.1143 0.054 Uiso 0.574(7) 1 calc PR A 1
H26B H 0.5107 0.3732 0.1580 0.054 Uiso 0.574(7) 1 calc PR A 1
O6 O 0.4126(7) 0.2838(5) 0.1947(3) 0.0436(17) Uani 0.574(7) 1 d PDU A 1
C28 C 0.6248(11) 0.2183(7) 0.2325(5) 0.044(2) Uani 0.574(7) 1 d PU A 1
H28A H 0.6817 0.1702 0.2262 0.052 Uiso 0.574(7) 1 calc PR A 1
H28B H 0.6685 0.2733 0.2278 0.052 Uiso 0.574(7) 1 calc PR A 1
C21 C 0.6955(14) 0.2327(11) 0.3496(6) 0.049(3) Uani 0.574(7) 1 d PU A 1
H21A H 0.6734 0.2106 0.3896 0.059 Uiso 0.574(7) 1 calc PR A 1
H21B H 0.7765 0.2039 0.3448 0.059 Uiso 0.574(7) 1 calc PR A 1
C23 C 0.5839(15) 0.4572(9) 0.3454(8) 0.051(3) Uani 0.574(7) 1 d PU A 1
H23A H 0.6714 0.4839 0.3591 0.061 Uiso 0.574(7) 1 calc PR A 1
H23B H 0.5266 0.4822 0.3715 0.061 Uiso 0.574(7) 1 calc PR A 1
C27 C 0.4752(15) 0.2120(11) 0.1816(11) 0.041(3) Uani 0.574(7) 1 d PDU A 1
H27A H 0.4818 0.2112 0.1357 0.049 Uiso 0.574(7) 1 calc PR A 1
H27B H 0.4287 0.1598 0.1904 0.049 Uiso 0.574(7) 1 calc PR A 1
O5S O 0.4883(9) 0.4352(6) 0.3131(4) 0.048(2) Uani 0.426(7) 1 d PU A 2
C26S C 0.4517(13) 0.3050(9) 0.1666(7) 0.040(3) Uani 0.426(7) 1 d PU A 2
H26C H 0.5260 0.3443 0.1675 0.048 Uiso 0.426(7) 1 calc PR A 2
H26D H 0.3969 0.3049 0.1217 0.048 Uiso 0.426(7) 1 calc PR A 2
O6S O 0.3764(8) 0.3379(6) 0.2087(4) 0.041(2) Uani 0.426(7) 1 d PU A 2
C28S C 0.6727(14) 0.2092(9) 0.2648(7) 0.045(3) Uani 0.426(7) 1 d PU A 2
H28C H 0.7129 0.1561 0.2531 0.054 Uiso 0.426(7) 1 calc PR A 2
H28D H 0.6994 0.2573 0.2403 0.054 Uiso 0.426(7) 1 calc PR A 2
O3S O 0.5312(8) 0.2011(5) 0.2483(4) 0.033(2) Uani 0.426(7) 1 d PU A 2
O4S O 0.6420(10) 0.2962(7) 0.3531(4) 0.048(2) Uani 0.426(7) 1 d PU A 2
C22S C 0.7035(16) 0.3766(10) 0.3485(7) 0.056(3) Uani 0.426(7) 1 d PU A 2
H22C H 0.7205 0.3839 0.3047 0.067 Uiso 0.426(7) 1 calc PR A 2
H22D H 0.7878 0.3802 0.3812 0.067 Uiso 0.426(7) 1 calc PR A 2
C25S C 0.343(2) 0.4269(19) 0.1987(14) 0.046(4) Uani 0.426(7) 1 d PU A 2
H25C H 0.2607 0.4410 0.2114 0.056 Uiso 0.426(7) 1 calc PR A 2
H25D H 0.3366 0.4448 0.1531 0.056 Uiso 0.426(7) 1 calc PR A 2
C24S C 0.4700(18) 0.4687(12) 0.2483(8) 0.050(3) Uani 0.426(7) 1 d PU A 2
H24C H 0.5491 0.4568 0.2320 0.060 Uiso 0.426(7) 1 calc PR A 2
H24D H 0.4589 0.5315 0.2495 0.060 Uiso 0.426(7) 1 calc PR A 2
C21S C 0.715(2) 0.2244(15) 0.3321(9) 0.048(4) Uani 0.426(7) 1 d PU A 2
H21C H 0.8097 0.2381 0.3428 0.057 Uiso 0.426(7) 1 calc PR A 2
H21D H 0.7027 0.1719 0.3562 0.057 Uiso 0.426(7) 1 calc PR A 2
C23S C 0.6152(19) 0.4413(16) 0.3605(10) 0.051(4) Uani 0.426(7) 1 d PU A 2
H23C H 0.6537 0.4985 0.3574 0.061 Uiso 0.426(7) 1 calc PR A 2
H23D H 0.6019 0.4345 0.4050 0.061 Uiso 0.426(7) 1 calc PR A 2
C27S C 0.503(2) 0.2191(15) 0.1821(14) 0.039(4) Uani 0.426(7) 1 d PU A 2
H27C H 0.4387 0.1770 0.1588 0.047 Uiso 0.426(7) 1 calc PR A 2
H27D H 0.5840 0.2124 0.1661 0.047 Uiso 0.426(7) 1 calc PR A 2

loop_
_atom_site_aniso_label
_atom_site_aniso_U_11
_atom_site_aniso_U_22
_atom_site_aniso_U_33
_atom_site_aniso_U_23
_atom_site_aniso_U_13
_atom_site_aniso_U_12
C1 0.029(2) 0.034(3) 0.029(2) -0.0003(19) 0.0094(18) 0.0031(19)
C2 0.031(2) 0.040(3) 0.035(2) 0.004(2) 0.0103(19) 0.006(2)
C3 0.031(3) 0.052(3) 0.046(3) -0.002(2) 0.017(2) 0.004(2)
C4 0.038(3) 0.060(4) 0.065(4) 0.006(3) 0.024(3) 0.004(3)
C5 0.046(3) 0.081(4) 0.051(3) 0.018(3) 0.026(3) 0.010(3)
C6 0.046(3) 0.081(4) 0.042(3) 0.007(3) 0.018(3) 0.015(3)
C7 0.038(3) 0.059(3) 0.040(3) 0.000(2) 0.013(2) 0.009(2)
C8 0.033(3) 0.035(3) 0.027(2) -0.0015(19) 0.0077(19) 0.001(2)
C9 0.034(3) 0.042(3) 0.035(3) -0.004(2) 0.006(2) 0.002(2)
C10 0.038(3) 0.058(4) 0.031(3) -0.003(2) 0.002(2) 0.012(3)
C11 0.034(3) 0.078(4) 0.047(3) 0.014(3) 0.002(2) -0.004(3)
C12 0.062(4) 0.050(4) 0.066(4) 0.017(3) -0.026(3) -0.028(3)
C13 0.061(4) 0.034(3) 0.058(4) 0.005(2) -0.015(3) -0.006(3)
C14 0.031(2) 0.037(3) 0.028(2) -0.0011(19) 0.0054(19) 0.005(2)
C15 0.045(3) 0.048(3) 0.050(3) 0.003(3) 0.017(2) 0.004(3)
C16 0.049(3) 0.051(3) 0.068(4) 0.002(3) 0.017(3) 0.021(3)
C17 0.042(3) 0.036(3) 0.070(4) 0.007(3) 0.003(3) 0.007(2)
C18 0.048(3) 0.041(3) 0.043(3) 0.001(2) 0.001(2) 0.000(2)
C19 0.044(3) 0.037(2) 0.038(3) -0.005(3) 0.008(2) 0.002(3)
C20 0.044(3) 0.080(4) 0.043(3) 0.012(3) 0.001(2) 0.006(3)
C29 0.033(2) 0.047(3) 0.039(3) 0.000(3) 0.0111(19) -0.002(3)
C30 0.034(3) 0.032(3) 0.045(3) -0.004(2) 0.006(2) -0.003(2)
C31 0.046(3) 0.041(3) 0.051(3) -0.004(3) 0.016(2) -0.005(3)
C32 0.041(3) 0.037(3) 0.048(3) 0.001(2) 0.009(2) 0.001(2)
C33 0.039(3) 0.043(3) 0.046(3) -0.013(3) 0.007(2) 0.005(3)
Li 0.040(5) 0.042(5) 0.035(4) 0.000(4) 0.012(3) -0.006(4)
O1 0.0286(17) 0.048(2) 0.0426(19) 0.0105(16) 0.0055(14) 0.0024(15)
O2 0.0331(18) 0.0378(18) 0.0385(18) -0.0014(14) 0.0191(14) -0.0013(14)
O7 0.041(2) 0.032(2) 0.056(2) -0.0039(16) 0.0136(16) 0.0047(16)
O8 0.053(2) 0.059(2) 0.037(2) -0.0026(17) 0.0101(17) -0.0001(18)
O9 0.0268(19) 0.057(2) 0.096(3) -0.005(3) 0.0112(18) -0.004(2)
O10 0.069(3) 0.061(3) 0.051(3) 0.0102(19) 0.020(2) 0.008(2)
O11 0.0303(19) 0.064(2) 0.077(3) -0.019(2) 0.0078(17) 0.009(2)
P 0.0257(5) 0.0344(6) 0.0346(6) 0.0020(6) 0.0085(4) -0.0002(6)
W 0.02783(9) 0.03405(10) 0.03836(9) -0.00191(12) 0.00862(6) 0.00010(11)
O3 0.035(3) 0.040(3) 0.048(4) 0.007(3) 0.016(3) 0.004(2)
O4 0.048(4) 0.053(4) 0.063(4) -0.008(3) 0.018(3) -0.008(3)
C22 0.047(5) 0.058(5) 0.070(6) 0.000(5) 0.001(5) 0.004(5)
O5 0.045(3) 0.034(3) 0.076(4) -0.001(3) 0.037(3) -0.003(3)
C24 0.051(5) 0.027(4) 0.076(6) -0.004(4) 0.028(5) -0.004(4)
C25 0.040(6) 0.043(5) 0.085(6) 0.019(5) 0.034(5) 0.009(5)
C26 0.041(4) 0.050(5) 0.046(4) 0.015(4) 0.018(3) 0.006(4)
O6 0.047(3) 0.044(4) 0.044(3) 0.009(3) 0.020(3) 0.002(3)
C28 0.046(5) 0.041(4) 0.051(5) 0.008(4) 0.028(4) 0.010(4)
C21 0.040(5) 0.054(5) 0.051(6) 0.005(5) 0.005(4) 0.011(5)
C23 0.051(6) 0.031(5) 0.070(6) -0.013(5) 0.015(5) -0.004(4)
C27 0.049(6) 0.038(5) 0.040(5) -0.001(4) 0.021(5) -0.006(4)
O5S 0.050(4) 0.043(4) 0.058(4) -0.002(4) 0.026(4) -0.002(4)
C26S 0.040(5) 0.035(5) 0.043(5) 0.000(4) 0.008(4) -0.002(4)
O6S 0.037(4) 0.041(4) 0.047(4) 0.010(3) 0.017(3) -0.004(3)
C28S 0.041(5) 0.042(5) 0.051(5) -0.002(5) 0.010(5) 0.004(4)
O3S 0.031(4) 0.028(4) 0.040(4) 0.001(3) 0.006(3) -0.001(3)
O4S 0.046(4) 0.050(5) 0.048(4) 0.000(4) 0.010(4) -0.015(4)
C22S 0.052(6) 0.054(5) 0.057(5) 0.000(5) 0.006(5) -0.015(5)
C25S 0.035(6) 0.044(6) 0.067(6) 0.011(5) 0.024(5) 0.007(5)
C24S 0.049(6) 0.044(5) 0.061(6) 0.003(5) 0.022(5) 0.006(5)
C21S 0.040(6) 0.047(6) 0.054(6) 0.003(5) 0.007(5) -0.001(5)
C23S 0.053(6) 0.048(6) 0.054(6) -0.004(5) 0.016(5) -0.007(5)
C27S 0.045(6) 0.032(5) 0.041(5) -0.003(5) 0.011(5) 0.002(5)

loop_
_atom_type_symbol
_atom_type_description
_atom_type_scat_dispersion_real
_atom_type_scat_dispersion_imag
_atom_type_scat_source
C C 0.0033 0.0016 'International Tables Vol C Tables 4.2.6.8 and 6.1.1.4'
H H 0.0000 0.0000 'International Tables Vol C Tables 4.2.6.8 and 6.1.1.4'
Li Li -0.0003 0.0001 'International Tables Vol C Tables 4.2.6.8 and 6.1.1.4'
O O 0.0106 0.0060 'International Tables Vol C Tables 4.2.6.8 and 6.1.1.4'
P P 0.1023 0.0942 'International Tables Vol C Tables 4.2.6.8 and 6.1.1.4'
W W -0.8490 6.8722 'International Tables Vol C Tables 4.2.6.8 and 6.1.1.4'

loop_
_geom_angle_atom_site_label_1
_geom_angle_atom_site_label_2
_geom_angle_atom_site_label_3
_geom_angle
C8 C1 C2 110.2(4)
C8 C1 C14 112.5(4)
C2 C1 C14 110.1(4)
C8 C1 P 106.7(3)
C2 C1 P 110.8(3)
C14 C1 P 106.4(3)
C3 C2 C7 117.7(4)
C3 C2 C1 122.8(4)
C7 C2 C1 119.5(4)
C4 C3 C2 121.5(5)
C4 C3 H3A 119.2
C2 C3 H3A 119.2
C5 C4 C3 119.5(6)
C5 C4 H4A 120.2
C3 C4 H4A 120.2
C6 C5 C4 120.4(5)
C6 C5 H5A 119.8
C4 C5 H5A 119.8
C5 C6 C7 119.6(5)
C5 C6 H6A 120.2
C7 C6 H6A 120.2
C2 C7 C6 121.2(5)
C2 C7 H7A 119.4
C6 C7 H7A 119.4
C13 C8 C9 116.2(5)
C13 C8 C1 124.0(5)
C9 C8 C1 119.8(4)
C8 C9 C10 123.2(5)
C8 C9 H9A 118.4
C10 C9 H9A 118.4
C11 C10 C9 119.2(5)
C11 C10 H10A 120.4
C9 C10 H10A 120.4
C12 C11 C10 118.9(5)
C12 C11 H11A 120.6
C10 C11 H11A 120.6
C11 C12 C13 121.2(6)
C11 C12 H12A 119.4
C13 C12 H12A 119.4
C8 C13 C12 121.0(6)
C8 C13 H13A 119.5
C12 C13 H13A 119.5
C15 C14 C19 116.3(5)
C15 C14 C1 123.5(4)
C19 C14 C1 120.2(4)
C14 C15 C16 122.0(5)
C14 C15 H15A 119.0
C16 C15 H15A 119.0
C17 C16 C15 120.3(5)
C17 C16 H16A 119.9
C15 C16 H16A 119.9
C18 C17 C16 119.1(5)
C18 C17 H17A 120.4
C16 C17 H17A 120.4
C17 C18 C19 120.4(5)
C17 C18 H18A 119.8
C19 C18 H18A 119.8
C18 C19 C14 122.0(5)
C18 C19 H19A 119.0
C14 C19 H19A 119.0
O1 C20 H20A 109.5
O1 C20 H20B 109.5
H20A C20 H20B 109.5
O1 C20 H20C 109.5
H20A C20 H20C 109.5
H20B C20 H20C 109.5
O7 C29 W 177.9(4)
O8 C30 W 179.3(4)
O9 C31 W 179.7(6)
O10 C32 W 178.4(4)
O11 C33 W 177.3(5)
O2 Li O6S 109.0(5)
O2 Li O4 119.1(4)
O6S Li O4 118.1(5)
O2 Li O3 120.0(5)
O6S Li O3 105.4(5)
O4 Li O3 82.7(4)
O2 Li O6 114.9(5)
O6S Li O6 27.8(3)
O4 Li O6 125.0(5)
O3 Li O6 79.5(4)
O2 Li O4S 123.0(5)
O6S Li O4S 128.0(5)
O4 Li O4S 32.6(3)
O3 Li O4S 51.3(4)
O6 Li O4S 116.7(5)
O2 Li O3S 117.0(5)
O6S Li O3S 81.7(5)
O4 Li O3S 106.3(5)
O3 Li O3S 27.5(3)
O6 Li O3S 54.2(4)
O4S Li O3S 77.3(4)
O2 Li O5S 112.5(5)
O6S Li O5S 81.3(5)
O4 Li O5S 46.4(4)
O3 Li O5S 120.2(5)
O6 Li O5S 103.1(4)
O4S Li O5S 77.5(5)
O3S Li O5S 130.5(5)
O2 Li O5 109.0(4)
O6S Li O5 50.2(4)
O4 Li O5 77.8(4)
O3 Li O5 130.7(4)
O6 Li O5 75.8(4)
O4S Li O5 105.6(5)
O3S Li O5 122.0(4)
O5S Li O5 32.7(3)
C20 O1 P 124.9(3)
P O2 Li 170.2(4)
O2 P O1 108.48(18)
O2 P C1 104.71(19)
O1 P C1 100.55(18)
O2 P W 112.24(13)
O1 P W 105.26(14)
C1 P W 124.28(14)
C29 W C30 89.67(17)
C29 W C31 91.2(2)
C30 W C31 90.34(19)
C29 W C32 91.55(18)
C30 W C32 178.7(2)
C31 W C32 90.0(2)
C29 W C33 89.1(2)
C30 W C33 89.1(2)
C31 W C33 179.4(2)
C32 W C33 90.5(2)
C29 W P 169.47(12)
C30 W P 79.83(13)
C31 W P 89.65(17)
C32 W P 98.94(14)
C33 W P 90.00(17)
C28 O3 C21 113.7(9)
C28 O3 Li 111.4(6)
C21 O3 Li 105.0(7)
C22 O4 C23 117.0(10)
C22 O4 Li 111.4(8)
C23 O4 Li 112.9(7)
O4 C22 C21 106.9(13)
O4 C22 H22A 110.3
C21 C22 H22A 110.3
O4 C22 H22B 110.3
C21 C22 H22B 110.3
H22A C22 H22B 108.6
C25 O5 C24 107.7(11)
C25 O5 Li 109.7(10)
C24 O5 Li 107.7(7)
O5 C24 C23 104.7(10)
O5 C24 H24A 110.8
C23 C24 H24A 110.8
O5 C24 H24B 110.8
C23 C24 H24B 110.8
H24A C24 H24B 108.9
O5 C25 C26 117.6(15)
O5 C25 H25A 107.9
C26 C25 H25A 107.9
O5 C25 H25B 107.9
C26 C25 H25B 107.9
H25A C25 H25B 107.2
O6 C26 C25 105.2(12)
O6 C26 H26A 110.7
C25 C26 H26A 110.7
O6 C26 H26B 110.7
C25 C26 H26B 110.7
H26A C26 H26B 108.8
C27 O6 C26 120.2(11)
C27 O6 Li 109.1(10)
C26 O6 Li 115.7(6)
O3 C28 C27 99.3(10)
O3 C28 H28A 111.9
C27 C28 H28A 111.9
O3 C28 H28B 111.9
C27 C28 H28B 111.9
H28A C28 H28B 109.6
C22 C21 O3 111.1(11)
C22 C21 H21A 109.4
O3 C21 H21A 109.4
C22 C21 H21B 109.4
O3 C21 H21B 109.4
H21A C21 H21B 108.0
O4 C23 C24 108.6(11)
O4 C23 H23A 110.0
C24 C23 H23A 110.0
O4 C23 H23B 110.0
C24 C23 H23B 110.0
H23A C23 H23B 108.4
O6 C27 C28 104.2(11)
O6 C27 H27A 110.9
C28 C27 H27A 110.9
O6 C27 H27B 110.9
C28 C27 H27B 110.9
H27A C27 H27B 108.9
C24S O5S C23S 121.5(14)
C24S O5S Li 103.7(9)
C23S O5S Li 107.0(11)
O6S C26S C27S 115.2(16)
O6S C26S H26C 108.5
C27S C26S H26C 108.5
O6S C26S H26D 108.5
C27S C26S H26D 108.5
H26C C26S H26D 107.5
C26S O6S C25S 114.3(15)
C26S O6S Li 111.2(9)
C25S O6S Li 118.1(12)
C21S C28S O3S 108.8(13)
C21S C28S H28C 109.9
O3S C28S H28C 109.9
C21S C28S H28D 109.9
O3S C28S H28D 109.9
H28C C28S H28D 108.3
C27S O3S C28S 100.8(13)
C27S O3S Li 109.3(11)
C28S O3S Li 110.7(8)
C22S O4S C21S 111.7(14)
C22S O4S Li 110.6(9)
C21S O4S Li 110.8(10)
O4S C22S C23S 106.6(15)
O4S C22S H22C 110.4
C23S C22S H22C 110.4
O4S C22S H22D 110.4
C23S C22S H22D 110.4
H22C C22S H22D 108.6
O6S C25S C24S 99.1(17)
O6S C25S H25C 112.0
C24S C25S H25C 112.0
O6S C25S H25D 112.0
C24S C25S H25D 112.0
H25C C25S H25D 109.6
O5S C24S C25S 112.0(19)
O5S C24S H24C 109.2
C25S C24S H24C 109.2
O5S C24S H24D 109.2
C25S C24S H24D 109.2
H24C C24S H24D 107.9
C28S C21S O4S 111.3(16)
C28S C21S H21C 109.4
O4S C21S H21C 109.4
C28S C21S H21D 109.4
O4S C21S H21D 109.4
H21C C21S H21D 108.0
C22S C23S O5S 110.9(17)
C22S C23S H23C 109.5
O5S C23S H23C 109.5
C22S C23S H23D 109.5
O5S C23S H23D 109.5
H23C C23S H23D 108.0
O3S C27S C26S 113.1(18)
O3S C27S H27C 109.0
C26S C27S H27C 109.0
O3S C27S H27D 109.0
C26S C27S H27D 109.0
H27C C27S H27D 107.8

loop_
_geom_bond_atom_site_label_1
_geom_bond_atom_site_label_2
_geom_bond_distance
C1 C8 1.538(6)
C1 C2 1.540(6)
C1 C14 1.542(6)
C1 P 1.956(4)
C2 C3 1.383(7)
C2 C7 1.384(7)
C3 C4 1.379(7)
C3 H3A 0.9500
C4 C5 1.378(8)
C4 H4A 0.9500
C5 C6 1.364(8)
C5 H5A 0.9500
C6 C7 1.390(7)
C6 H6A 0.9500
C7 H7A 0.9500
C8 C13 1.368(7)
C8 C9 1.379(7)
C9 C10 1.380(7)
C9 H9A 0.9500
C10 C11 1.369(8)
C10 H10A 0.9500
C11 C12 1.356(9)
C11 H11A 0.9500
C12 C13 1.396(9)
C12 H12A 0.9500
C13 H13A 0.9500
C14 C15 1.371(7)
C14 C19 1.395(7)
C15 C16 1.393(8)
C15 H15A 0.9500
C16 C17 1.369(8)
C16 H16A 0.9500
C17 C18 1.362(8)
C17 H17A 0.9500
C18 C19 1.381(7)
C18 H18A 0.9500
C19 H19A 0.9500
C20 O1 1.410(6)
C20 H20A 0.9800
C20 H20B 0.9800
C20 H20C 0.9800
C29 O7 1.153(6)
C29 W 2.002(6)
C30 O8 1.146(6)
C30 W 2.027(5)
C31 O9 1.132(6)
C31 W 2.048(5)
C32 O10 1.140(6)
C32 W 2.048(6)
C33 O11 1.129(6)
C33 W 2.054(5)
Li O2 1.809(8)
Li O6S 1.950(11)
Li O4 2.046(11)
Li O3 2.049(10)
Li O6 2.138(11)
Li O4S 2.146(13)
Li O3S 2.166(11)
Li O5S 2.203(13)
Li O5 2.235(11)
O1 P 1.632(3)
O2 P 1.505(3)
P W 2.5804(12)
O3 C28 1.421(12)
O3 C21 1.474(16)
O4 C22 1.436(15)
O4 C23 1.472(16)
C22 C21 1.46(2)
C22 H22A 0.9900
C22 H22B 0.9900
O5 C25 1.31(2)
O5 C24 1.392(13)
C24 C23 1.523(19)
C24 H24A 0.9900
C24 H24B 0.9900
C25 C26 1.510(9)
C25 H25A 0.9900
C25 H25B 0.9900
C26 O6 1.420(12)
C26 H26A 0.9900
C26 H26B 0.9900
O6 C27 1.362(15)
C28 C27 1.69(2)
C28 H28A 0.9900
C28 H28B 0.9900
C21 H21A 0.9900
C21 H21B 0.9900
C23 H23A 0.9900
C23 H23B 0.9900
C27 H27A 0.9900
C27 H27B 0.9900
O5S C24S 1.44(2)
O5S C23S 1.47(2)
C26S O6S 1.419(17)
C26S C27S 1.46(3)
C26S H26C 0.9900
C26S H26D 0.9900
O6S C25S 1.44(3)
C28S C21S 1.41(2)
C28S O3S 1.453(17)
C28S H28C 0.9900
C28S H28D 0.9900
O3S C27S 1.39(3)
O4S C22S 1.427(18)
O4S C21S 1.49(2)
C22S C23S 1.43(3)
C22S H22C 0.9900
C22S H22D 0.9900
C25S C24S 1.63(3)
C25S H25C 0.9900
C25S H25D 0.9900
C24S H24C 0.9900
C24S H24D 0.9900
C21S H21C 0.9900
C21S H21D 0.9900
C23S H23C 0.9900
C23S H23D 0.9900
C27S H27C 0.9900
C27S H27D 0.9900
